data_2209496
loop_
_publ_author_name
'Amy K. S. Chesterton'
'Sarah F. Jenkinson'
'Nigel A. Jones'
'George W. J. Fleet'
'David J. Watkin'

_publ_section_title (2<i>S</i>,4<i>S</i>)-4-Azido-1-benzyl-2-[(<i>S</i>)-2,2-dimethyl-1,3-dioxolan-4-yl]pyrrolidine
_journal_coeditor_code FL2030
_journal_issue 7
_journal_name_full 'Acta Crystallographica Section E'
_journal_page_first o2983
_journal_page_last o2985
_journal_paper_doi 10.1107/S1600536806023105
_journal_volume 62
_journal_year 2006
_chemical_formula_iupac 'C16 H22 N4 O2'
_chemical_formula_moiety 'C16 H22 N4 O2'
_chemical_formula_sum 'C16 H22 N4 O2'
_chemical_formula_weight 302.38
_chemical_name_systematic
;
(2S,4S)-4-Azido-1-benzyl-2-[(S)-2,2-dimethyl-1,3-dioxolan-4-yl]pyrrolidine
;
_space_group_IT_number 4
_symmetry_cell_setting monoclinic
_symmetry_space_group_name_Hall 'P 2yb'
_symmetry_space_group_name_H-M 'P 1 21 1'
_atom_sites_solution_hydrogens geom
_atom_sites_solution_primary direct
_cell_angle_alpha 90
_cell_angle_beta 103.577(2)
_cell_angle_gamma 90
_cell_formula_units_Z 2
_cell_length_a 9.6539(4)
_cell_length_b 6.3289(3)
_cell_length_c 13.4942(7)
_cell_measurement_reflns_used 1995
_cell_measurement_temperature 150
_cell_measurement_theta_max 30
_cell_measurement_theta_min 5
_cell_volume 801.44(7)
_computing_cell_refinement 'DENZO/SCALEPACK (Otwinowski & Minor, 1997)'
_computing_data_collection 'COLLECT (Nonius, 2001)'
_computing_data_reduction DENZO/SCALEPACK
_computing_molecular_graphics 'CAMERON (Watkin <i>et al.</i>,  1996)'
_computing_publication_material CRYSTALS
_computing_structure_refinement 'CRYSTALS (Betteridge <i>et al.</i>,  2003)'
_computing_structure_solution 'SIR92 (Altomare <i>et al.</i>,  1994)'
_diffrn_ambient_temperature 150
_diffrn_measured_fraction_theta_full 0.990
_diffrn_measured_fraction_theta_max 0.977
_diffrn_measurement_device_type 'Nonius KappaCCD'
_diffrn_measurement_method \w
_diffrn_radiation_monochromator graphite
_diffrn_radiation_type 'Mo K\a'
_diffrn_radiation_wavelength 0.71073
_diffrn_reflns_av_R_equivalents 0.064
_diffrn_reflns_limit_h_max 13
_diffrn_reflns_limit_h_min -13
_diffrn_reflns_limit_k_max 8
_diffrn_reflns_limit_k_min -8
_diffrn_reflns_limit_l_max 18
_diffrn_reflns_limit_l_min -18
_diffrn_reflns_number 7271
_diffrn_reflns_theta_full 27.946
_diffrn_reflns_theta_max 30.050
_diffrn_reflns_theta_min 5.286
_diffrn_standards_number 0
_exptl_absorpt_coefficient_mu 0.085
_exptl_absorpt_correction_T_max 0.99
_exptl_absorpt_correction_T_min 0.71
_exptl_absorpt_correction_type multi-scan
_exptl_absorpt_process_details '(DENZO/SCALEPACK, Otwinowski & Minor, 1997)'
_exptl_crystal_colour colourless
_exptl_crystal_density_diffrn 1.253
_exptl_crystal_density_method 'not measured'
_exptl_crystal_description plate
_exptl_crystal_F_000 324
_exptl_crystal_size_max 0.80
_exptl_crystal_size_mid 0.20
_exptl_crystal_size_min 0.10
_refine_diff_density_max 0.41
_refine_diff_density_min -0.36
_refine_ls_extinction_method None
_refine_ls_goodness_of_fit_ref 0.8553
_refine_ls_hydrogen_treatment constr
_refine_ls_matrix_type full
_refine_ls_number_parameters 199
_refine_ls_number_reflns 1833
_refine_ls_number_restraints 1
_refine_ls_R_factor_all 0.0769
_refine_ls_R_factor_gt 0.0441
_refine_ls_shift/su_max 0.000154
_refine_ls_structure_factor_coef Fsqd
_refine_ls_weighting_details
;
Method= Modified Sheldrick
w = 1/[\s^2^(F^2^) + (0.05P)^2^ + 0.1P], where P=[max(Fo^2^,0) + 2Fc^2^]/3
;
_refine_ls_weighting_scheme calc
_refine_ls_wR_factor_all 0.1004
_refine_ls_wR_factor_gt 0.0862
_refine_ls_wR_factor_ref 0.1004
_reflns_number_gt 1254
_reflns_number_total 2489
_reflns_threshold_expression I>2\s(I)
_cod_data_source_file fl2030.cif
_cod_data_source_block 4
_cod_original_sg_symbol_H-M 'P 21'
_cod_database_code 2209496
_cod_database_fobs_code 2209496

loop_
_symmetry_equiv_pos_as_xyz
x,y,z
-x,y+1/2,-z

loop_
_atom_site_type_symbol
_atom_site_label
_atom_site_fract_x
_atom_site_fract_y
_atom_site_fract_z
_atom_site_U_iso_or_equiv
_atom_site_adp_type
_atom_site_occupancy
C C1 0.6851(3) 0.6747(5) 0.76546(19) 0.0238 Uani 1.0000
C C2 0.6720(3) 0.4736(5) 0.70332(19) 0.0276 Uani 1.0000
O O3 0.80551(18) 0.4369(4) 0.67623(13) 0.0336 Uani 1.0000
C C4 0.7797(3) 0.4069(5) 0.5685(2) 0.0294 Uani 1.0000
O O5 0.6470(2) 0.5082(4) 0.52745(14) 0.0367 Uani 1.0000
C C6 0.5632(3) 0.4806(6) 0.6004(2) 0.0399 Uani 1.0000
C C7 0.7737(3) 0.1746(5) 0.5447(2) 0.0376 Uani 1.0000
C C8 0.8935(3) 0.5214(6) 0.5299(2) 0.0467 Uani 1.0000
N N9 0.5465(2) 0.7252(4) 0.79036(16) 0.0255 Uani 1.0000
C C10 0.5668(3) 0.7219(5) 0.9024(2) 0.0344 Uani 1.0000
C C11 0.7025(3) 0.5979(5) 0.9430(2) 0.0328 Uani 1.0000
C C12 0.7931(3) 0.6543(5) 0.8683(2) 0.0305 Uani 1.0000
N N13 0.6655(3) 0.3690(5) 0.94096(19) 0.0387 Uani 1.0000
N N14 0.7675(3) 0.2518(5) 0.97347(19) 0.0425 Uani 1.0000
N N15 0.8531(4) 0.1274(5) 1.0014(3) 0.0697 Uani 1.0000
C C16 0.4857(3) 0.9242(5) 0.7467(2) 0.0327 Uani 1.0000
C C17 0.3358(3) 0.9657(5) 0.7593(2) 0.0265 Uani 1.0000
C C18 0.2372(3) 0.8035(5) 0.7527(2) 0.0313 Uani 1.0000
C C19 0.0989(3) 0.8455(5) 0.7596(2) 0.0318 Uani 1.0000
C C20 0.0578(3) 1.0514(5) 0.7727(2) 0.0324 Uani 1.0000
C C21 0.1543(3) 1.2138(5) 0.7796(2) 0.0368 Uani 1.0000
C C22 0.2932(3) 1.1712(5) 0.7730(2) 0.0315 Uani 1.0000
H H11 0.7118 0.7893 0.7249 0.0294 Uiso 1.0000
H H21 0.6511 0.3568 0.7451 0.0325 Uiso 1.0000
H H61 0.4993 0.6005 0.5966 0.0480 Uiso 1.0000
H H62 0.5096 0.3487 0.5873 0.0477 Uiso 1.0000
H H71 0.7592 0.1557 0.4722 0.0539 Uiso 1.0000
H H72 0.8620 0.1103 0.5796 0.0542 Uiso 1.0000
H H73 0.6959 0.1128 0.5676 0.0539 Uiso 1.0000
H H81 0.8755 0.5077 0.4564 0.0718 Uiso 1.0000
H H82 0.9844 0.4598 0.5621 0.0717 Uiso 1.0000
H H83 0.8921 0.6690 0.5482 0.0717 Uiso 1.0000
H H101 0.5772 0.8658 0.9293 0.0421 Uiso 1.0000
H H102 0.4850 0.6537 0.9204 0.0423 Uiso 1.0000
H H111 0.7489 0.6418 1.0138 0.0388 Uiso 1.0000
H H121 0.8433 0.7879 0.8886 0.0336 Uiso 1.0000
H H122 0.8610 0.5430 0.8661 0.0339 Uiso 1.0000
H H161 0.5465 1.0401 0.7806 0.0430 Uiso 1.0000
H H162 0.4829 0.9236 0.6747 0.0430 Uiso 1.0000
H H181 0.2654 0.6646 0.7440 0.0374 Uiso 1.0000
H H191 0.0335 0.7340 0.7563 0.0371 Uiso 1.0000
H H201 -0.0360 1.0805 0.7765 0.0373 Uiso 1.0000
H H211 0.1275 1.3523 0.7907 0.0440 Uiso 1.0000
H H221 0.3584 1.2813 0.7781 0.0392 Uiso 1.0000

loop_
_atom_site_aniso_label
_atom_site_aniso_U_11
_atom_site_aniso_U_22
_atom_site_aniso_U_33
_atom_site_aniso_U_12
_atom_site_aniso_U_13
_atom_site_aniso_U_23
C1 0.0183(14) 0.0288(16) 0.0269(14) 0.0004(13) 0.0103(11) 0.0020(13)
C2 0.0222(16) 0.0362(17) 0.0263(14) 0.0041(14) 0.0095(12) -0.0022(15)
O3 0.0201(11) 0.0552(14) 0.0252(10) 0.0104(10) 0.0048(8) -0.0065(10)
C4 0.0233(16) 0.0396(18) 0.0250(15) 0.0041(15) 0.0053(12) -0.0030(15)
O5 0.0286(12) 0.0536(15) 0.0272(10) 0.0136(11) 0.0051(9) 0.0042(11)
C6 0.0230(17) 0.064(2) 0.0302(15) 0.0077(17) 0.0021(13) -0.0097(18)
C7 0.0276(17) 0.046(2) 0.0374(18) 0.0021(17) 0.0031(14) -0.0048(16)
C8 0.043(2) 0.057(2) 0.0445(19) -0.0071(19) 0.0189(15) -0.0064(19)
N9 0.0248(13) 0.0282(14) 0.0272(12) 0.0031(11) 0.0132(10) 0.0020(12)
C10 0.0335(17) 0.044(2) 0.0278(15) 0.0061(16) 0.0122(13) -0.0021(16)
C11 0.0321(18) 0.045(2) 0.0211(16) 0.0035(15) 0.0049(14) -0.0036(14)
C12 0.0271(16) 0.0321(17) 0.0330(15) -0.0004(14) 0.0087(13) -0.0034(15)
N13 0.0337(16) 0.0479(18) 0.0344(15) 0.0019(15) 0.0081(12) 0.0153(14)
N14 0.0500(19) 0.0412(17) 0.0327(15) 0.0001(17) 0.0024(14) -0.0039(14)
N15 0.070(2) 0.049(2) 0.073(2) 0.0144(19) -0.0167(19) -0.0150(19)
C16 0.0327(18) 0.0283(17) 0.0409(17) 0.0017(15) 0.0163(14) 0.0069(15)
C17 0.0253(16) 0.0293(17) 0.0253(14) 0.0044(14) 0.0069(12) 0.0036(14)
C18 0.0321(18) 0.0260(16) 0.0381(18) 0.0029(14) 0.0129(15) 0.0035(14)
C19 0.0239(17) 0.0352(18) 0.0371(18) -0.0049(15) 0.0090(13) 0.0054(15)
C20 0.0250(17) 0.0407(19) 0.0333(17) 0.0109(15) 0.0106(13) 0.0084(15)
C21 0.041(2) 0.0312(18) 0.0392(18) 0.0092(17) 0.0106(15) 0.0021(16)
C22 0.0275(17) 0.0278(17) 0.0391(17) 0.0012(15) 0.0076(14) 0.0033(15)

loop_
_atom_type_symbol
_atom_type_scat_dispersion_real
_atom_type_scat_dispersion_imag
_atom_type_scat_source
C 0.0033 0.0016 'International Tables Vol C 4.2.6.8 and 6.1.1.4'
H 0.0000 0.0000 'International Tables Vol C 4.2.6.8 and 6.1.1.4'
N 0.0061 0.0033 'International Tables Vol C 4.2.6.8 and 6.1.1.4'
O 0.0106 0.0060 'International Tables Vol C 4.2.6.8 and 6.1.1.4'

loop_
_geom_angle_atom_site_label_1
_geom_angle_atom_site_label_2
_geom_angle_atom_site_label_3
_geom_angle
_geom_angle_publ_flag
C2 C1 N9 110.1(2) no
C2 C1 C12 112.4(2) no
N9 C1 C12 105.7(2) no
C2 C1 H11 108.2 no
N9 C1 H11 109.6 no
C12 C1 H11 110.8 no
C1 C2 O3 108.3(2) no
C1 C2 C6 115.3(3) no
O3 C2 C6 103.8(2) no
C1 C2 H21 108.5 no
O3 C2 H21 110.0 no
C6 C2 H21 110.7 no
C2 O3 C4 109.12(18) no
O3 C4 O5 105.2(2) no
O3 C4 C7 109.6(3) no
O5 C4 C7 111.8(3) no
O3 C4 C8 108.7(2) no
O5 C4 C8 108.1(3) no
C7 C4 C8 113.0(3) no
C4 O5 C6 106.4(2) no
C2 C6 O5 104.5(2) no
C2 C6 H61 111.2 no
O5 C6 H61 108.9 no
C2 C6 H62 111.2 no
O5 C6 H62 110.0 no
H61 C6 H62 110.8 no
C4 C7 H71 109.1 no
C4 C7 H72 109.0 no
H71 C7 H72 110.2 no
C4 C7 H73 108.9 no
H71 C7 H73 109.8 no
H72 C7 H73 109.9 no
C4 C8 H81 109.9 no
C4 C8 H82 108.0 no
H81 C8 H82 110.5 no
C4 C8 H83 108.8 no
H81 C8 H83 109.7 no
H82 C8 H83 109.9 no
C1 N9 C10 108.5(2) no
C1 N9 C16 113.2(2) no
C10 N9 C16 111.8(2) no
N9 C10 C11 105.8(2) no
N9 C10 H101 110.1 no
C11 C10 H101 110.1 no
N9 C10 H102 109.8 no
C11 C10 H102 111.2 no
H101 C10 H102 109.7 no
C10 C11 C12 102.8(2) no
C10 C11 N13 108.3(3) no
C12 C11 N13 112.8(3) no
C10 C11 H111 111.1 no
C12 C11 H111 111.7 no
N13 C11 H111 109.9 no
C1 C12 C11 104.1(2) no
C1 C12 H121 111.5 no
C11 C12 H121 109.8 no
C1 C12 H122 110.8 no
C11 C12 H122 110.4 no
H121 C12 H122 110.0 no
C11 N13 N14 114.4(3) no
N13 N14 N15 173.5(3) no
N9 C16 C17 114.1(2) no
N9 C16 H161 108.5 no
C17 C16 H161 107.5 no
N9 C16 H162 108.5 no
C17 C16 H162 108.1 no
H161 C16 H162 110.1 no
C16 C17 C18 121.5(3) no
C16 C17 C22 119.7(3) no
C18 C17 C22 118.7(3) no
C17 C18 C19 120.7(3) no
C17 C18 H181 119.2 no
C19 C18 H181 120.1 no
C18 C19 C20 119.9(3) no
C18 C19 H191 120.0 no
C20 C19 H191 120.1 no
C19 C20 C21 120.1(3) no
C19 C20 H201 120.1 no
C21 C20 H201 119.8 no
C20 C21 C22 119.9(3) no
C20 C21 H211 120.2 no
C22 C21 H211 119.9 no
C21 C22 C17 120.7(3) no
C21 C22 H221 119.7 no
C17 C22 H221 119.6 no

loop_
_geom_bond_atom_site_label_1
_geom_bond_atom_site_label_2
_geom_bond_distance
_geom_bond_publ_flag
C1 C2 1.513(4) no
C1 N9 1.488(3) no
C1 C12 1.533(4) no
C1 H11 0.980 no
C2 O3 1.439(3) no
C2 C6 1.533(3) no
C2 H21 0.979 no
O3 C4 1.429(3) no
C4 O5 1.423(3) no
C4 C7 1.502(5) no
C4 C8 1.507(4) no
O5 C6 1.424(3) no
C6 H61 0.971 no
C6 H62 0.976 no
C7 H71 0.964 no
C7 H72 0.962 no
C7 H73 0.960 no
C8 H81 0.970 no
C8 H82 0.965 no
C8 H83 0.967 no
N9 C10 1.479(3) no
N9 C16 1.455(4) no
C10 C11 1.514(4) no
C10 H101 0.977 no
C10 H102 0.979 no
C11 C12 1.524(4) no
C11 N13 1.491(4) no
C11 H111 0.995 no
C12 H121 0.981 no
C12 H122 0.968 no
N13 N14 1.228(4) no
N14 N15 1.140(4) no
C16 C17 1.519(4) no
C16 H161 0.982 no
C16 H162 0.965 no
C17 C18 1.389(4) no
C17 C22 1.389(4) no
C18 C19 1.385(4) no
C18 H181 0.936 no
C19 C20 1.386(5) no
C19 H191 0.941 no
C20 C21 1.376(4) no
C20 H201 0.938 no
C21 C22 1.391(4) no
C21 H211 0.936 no
C22 H221 0.931 no

loop_
_cod_related_entry_id
_cod_related_entry_database
_cod_related_entry_code
1 ChemSpider 21179145
